data_1528393
loop_
_publ_author_name
'Carrillo-Cabrera, W.'
'Lundstroem, T.'

_publ_section_title
;
 Crystal Structure Refinement of alpha-Ti5 P3
;
_journal_name_full 'Acta Chemica Scandinavica, Series A: (28,1974-)'
_journal_page_first 415
_journal_page_last 419
_journal_volume 34
_journal_year 1980
_chemical_formula_sum 'Cu0.02 P3 Ti4.99'
_chemical_name_systematic '(Ti4.99 Cu.02) P3'
_space_group_IT_number 62
_symmetry_space_group_name_Hall '-P 2ac 2n'
_symmetry_space_group_name_H-M 'P n m a'
_cell_angle_alpha 90
_cell_angle_beta 90
_cell_angle_gamma 90
_cell_formula_units_Z 4
_cell_length_a 9.7475
_cell_length_b 7.4403
_cell_length_c 6.5056
_cell_volume 471.814
_citation_journal_id_ASTM ACAPCT
_cod_data_source_file Carrillo-Cabrera_ACAPCT_1980_43.cif
_cod_data_source_block Cu0.02P3Ti4.99
_cod_original_cell_volume 471.8143
_cod_database_code 1528393

loop_
_symmetry_equiv_pos_as_xyz
x,y,z
-x+1/2,-y,z+1/2
x+1/2,-y+1/2,-z+1/2
-x,y+1/2,-z
-x,-y,-z
x-1/2,y,-z-1/2
-x-1/2,y-1/2,z-1/2
x,-y-1/2,z

loop_
_atom_site_label
_atom_site_type_symbol
_atom_site_fract_x
_atom_site_fract_y
_atom_site_fract_z
_atom_site_occupancy
_atom_site_U_iso_or_equiv
Cu1 Cu 0.00142 0.25 0.53 0.02 0.0
Ti1 Ti 0.0722 0.04668 0.19203 1 0.0
P2 P 0.48567 0.25 0.58033 1 0.0
Ti2 Ti 0.22576 0.25 0.83655 1 0.0
P1 P 0.32673 0.49073 0.06897 1 0.0
Ti4 Ti 0.00142 0.25 0.53 0.98 0.0
Ti3 Ti 0.29356 0.25 0.35132 1 0.0
